data_2218028
loop_
_publ_author_name
'Valkonen, Arto'
'Kolehmainen, Erkki'
'Nikiforov, Vladimir'

_publ_section_title
;
 2-<i>exo</i>,5-<i>endo</i>,8,8,10-Pentachlorobornane
;
_journal_coeditor_code ZL2100
_journal_issue 4
_journal_name_full 'Acta Crystallographica Section E'
_journal_page_first o688
_journal_paper_doi 10.1107/S1600536808006235
_journal_volume 64
_journal_year 2008
_chemical_formula_iupac 'C10 H13 Cl5'
_chemical_formula_moiety 'C10 H13 Cl5'
_chemical_formula_sum 'C10 H13 Cl5'
_chemical_formula_weight 310.45
_chemical_melting_point 385
_chemical_name_systematic
;
2-<i>exo</i>,5-<i>endo</i>,8,8,10-Pentachlorobornane
;
_space_group_IT_number 61
_symmetry_cell_setting orthorhombic
_symmetry_space_group_name_Hall '-P 2ac 2ab'
_symmetry_space_group_name_H-M 'P b c a'
_atom_sites_solution_hydrogens geom
_atom_sites_solution_primary direct
_atom_sites_solution_secondary difmap
_cell_angle_alpha 90.00
_cell_angle_beta 90.00
_cell_angle_gamma 90.00
_cell_formula_units_Z 8
_cell_length_a 12.2386(2)
_cell_length_b 9.07010(10)
_cell_length_c 23.0822(3)
_cell_measurement_reflns_used 61337
_cell_measurement_temperature 173(2)
_cell_measurement_theta_max 28.283
_cell_measurement_theta_min 0.407
_cell_volume 2562.25(6)
_computing_cell_refinement 'DENZO-SMN (Otwinowski & Minor, 1997)'
_computing_data_collection 'COLLECT (Bruker, 2004)'
_computing_data_reduction 'DENZO-SMN (Otwinowski & Minor, 1997)'
_computing_molecular_graphics 'ORTEP-3 for Windows (Farrugia, 1997)'
_computing_publication_material 'SHELXL97 (Sheldrick, 2008) and Mercury (Macrae <i>et al.</i>,  2006)'
_computing_structure_refinement 'SHELXL97 (Sheldrick, 2008)'
_computing_structure_solution 'SIR2002 (Burla <i>et al.</i>,  2003)'
_diffrn_ambient_temperature 173(2)
_diffrn_detector_area_resol_mean 9
_diffrn_measured_fraction_theta_full 0.997
_diffrn_measured_fraction_theta_max 0.997
_diffrn_measurement_device_type 'Bruker Kappa APEXII'
_diffrn_measurement_method '\f and \w'
_diffrn_radiation_monochromator graphite
_diffrn_radiation_source 'fine-focus sealed tube'
_diffrn_radiation_type MoK\a
_diffrn_radiation_wavelength 0.71073
_diffrn_reflns_av_R_equivalents 0.0638
_diffrn_reflns_av_sigmaI/netI 0.0213
_diffrn_reflns_limit_h_max 15
_diffrn_reflns_limit_h_min -15
_diffrn_reflns_limit_k_max 11
_diffrn_reflns_limit_k_min -10
_diffrn_reflns_limit_l_max 27
_diffrn_reflns_limit_l_min -28
_diffrn_reflns_number 35431
_diffrn_reflns_theta_full 26.37
_diffrn_reflns_theta_max 26.37
_diffrn_reflns_theta_min 2.43
_exptl_absorpt_coefficient_mu 1.097
_exptl_absorpt_correction_T_max 0.8982
_exptl_absorpt_correction_T_min 0.7787
_exptl_absorpt_correction_type multi-scan
_exptl_absorpt_process_details '(MULABS in PLATON; Blessing, 1995; Spek, 2003)'
_exptl_crystal_colour colourless
_exptl_crystal_density_diffrn 1.610
_exptl_crystal_density_method 'not measured'
_exptl_crystal_description block
_exptl_crystal_F_000 1264
_exptl_crystal_size_max 0.24
_exptl_crystal_size_mid 0.16
_exptl_crystal_size_min 0.10
_refine_diff_density_max 0.884
_refine_diff_density_min -0.800
_refine_ls_extinction_method none
_refine_ls_goodness_of_fit_ref 1.255
_refine_ls_hydrogen_treatment constr
_refine_ls_matrix_type full
_refine_ls_number_parameters 185
_refine_ls_number_reflns 2612
_refine_ls_number_restraints 167
_refine_ls_restrained_S_all 1.223
_refine_ls_R_factor_all 0.0951
_refine_ls_R_factor_gt 0.0911
_refine_ls_shift/su_max 0.000
_refine_ls_shift/su_mean 0.000
_refine_ls_structure_factor_coef Fsqd
_refine_ls_weighting_details 'calc w=1/[\s^2^(Fo^2^)+27.3151P] where P=(Fo^2^+2Fc^2^)/3'
_refine_ls_weighting_scheme calc
_refine_ls_wR_factor_gt 0.1897
_refine_ls_wR_factor_ref 0.1913
_reflns_number_gt 2440
_reflns_number_total 2612
_reflns_threshold_expression I>2\s(I)
_cod_data_source_file zl2100.cif
_cod_data_source_block I
_cod_database_code 2218028
_cod_database_fobs_code 2218028

loop_
_symmetry_equiv_pos_as_xyz
'x, y, z'
'-x+1/2, -y, z+1/2'
'x+1/2, -y+1/2, -z'
'-x, y+1/2, -z+1/2'
'-x, -y, -z'
'x-1/2, y, -z-1/2'
'-x-1/2, y-1/2, z'
'x, -y-1/2, z-1/2'

loop_
_atom_site_type_symbol
_atom_site_label
_atom_site_fract_x
_atom_site_fract_y
_atom_site_fract_z
_atom_site_U_iso_or_equiv
_atom_site_adp_type
_atom_site_calc_flag
_atom_site_refinement_flags
_atom_site_occupancy
_atom_site_disorder_assembly
_atom_site_disorder_group
C C1 0.0424(15) 0.7026(18) 0.5949(9) 0.0283(17) Uani d PDU 0.58(5) A 1
C C2 0.1274(12) 0.8287(19) 0.5994(11) 0.033(3) Uani d PDU 0.58(5) A 1
H H2 0.1367 0.8786 0.5611 0.040 Uiso calc PR 0.58(5) A 1
C C3 0.0694(11) 0.933(2) 0.6431(10) 0.036(4) Uani d PDU 0.58(5) A 1
H H3A 0.1136 0.9426 0.6789 0.043 Uiso calc PR 0.58(5) A 1
H H3B 0.0605 1.0324 0.6259 0.043 Uiso calc PR 0.58(5) A 1
C C10 0.0790(16) 0.5631(17) 0.5651(9) 0.030(4) Uani d PDU 0.58(5) A 1
H H10A 0.0142 0.5023 0.5558 0.036 Uiso calc PR 0.58(5) A 1
H H10B 0.1258 0.5058 0.5919 0.036 Uiso calc PR 0.58(5) A 1
Cl Cl1 0.2573(10) 0.7613(16) 0.6257(11) 0.073(4) Uani d PDU 0.58(5) A 1
Cl Cl5 0.1540(13) 0.6004(11) 0.4994(7) 0.064(3) Uani d PDU 0.58(5) A 1
C C1B 0.046(2) 0.722(3) 0.5991(12) 0.0283(17) Uani d PDU 0.42(5) A 2
C C2B 0.1255(15) 0.848(3) 0.6172(13) 0.032(4) Uani d PDU 0.42(5) A 2
H H2B 0.1401 0.9060 0.5812 0.038 Uiso calc PR 0.42(5) A 2
C C3B 0.0629(16) 0.951(3) 0.6584(13) 0.036(5) Uani d PDU 0.42(5) A 2
H H3B1 0.0960 0.9553 0.6976 0.044 Uiso calc PR 0.42(5) A 2
H H3B2 0.0552 1.0522 0.6426 0.044 Uiso calc PR 0.42(5) A 2
C C10B 0.103(2) 0.580(3) 0.5818(12) 0.033(5) Uani d PDU 0.42(5) A 2
H H10C 0.0492 0.5000 0.5770 0.040 Uiso calc PR 0.42(5) A 2
H H10D 0.1561 0.5509 0.6122 0.040 Uiso calc PR 0.42(5) A 2
Cl Cl1B 0.2570(13) 0.795(3) 0.6450(13) 0.072(5) Uani d PDU 0.42(5) A 2
Cl Cl5B 0.174(2) 0.613(2) 0.5141(13) 0.082(6) Uani d PDU 0.42(5) A 2
Cl Cl2 -0.12193(14) 1.06930(17) 0.57587(8) 0.0370(4) Uani d . 1 . .
Cl Cl3 -0.08571(17) 0.4090(2) 0.65640(9) 0.0484(5) Uani d . 1 A .
Cl Cl4 -0.20761(15) 0.6378(3) 0.71306(9) 0.0519(6) Uani d . 1 A .
C C4 -0.0439(6) 0.8662(7) 0.6575(3) 0.0340(14) Uani d DU 1 . .
H H4B -0.0899 0.8915 0.6920 0.041 Uiso calc PR 0.42(5) A 2
H H4A -0.0797 0.9043 0.6935 0.041 Uiso d PR 0.58(5) A 1
C C5 -0.1096(5) 0.8816(6) 0.6013(3) 0.0261(13) Uani d . 1 A .
H H5 -0.1842 0.8390 0.6071 0.031 Uiso calc R 1 . .
C C6 -0.0450(5) 0.7843(7) 0.5581(3) 0.0308(13) Uani d DU 1 . .
H H6C -0.0136 0.8434 0.5261 0.037 Uiso calc PR 0.42(5) A 2
H H6D -0.0911 0.7046 0.5419 0.037 Uiso calc PR 0.42(5) A 2
H H6A -0.0098 0.8459 0.5281 0.037 Uiso d PR 0.58(5) A 1
H H6B -0.0944 0.7130 0.5389 0.037 Uiso d PR 0.58(5) A 1
C C7 -0.0150(5) 0.6992(7) 0.6571(3) 0.0264(13) Uani d . 1 A .
C C8 -0.1180(5) 0.6021(7) 0.6551(3) 0.0295(14) Uani d . 1 . .
H H8 -0.1576 0.6236 0.6181 0.035 Uiso calc R 1 A .
C C9 0.0549(6) 0.6536(9) 0.7084(3) 0.0469(19) Uani d . 1 . .
H H9A 0.1201 0.7162 0.7102 0.070 Uiso calc R 1 A .
H H9B 0.0770 0.5504 0.7040 0.070 Uiso calc R 1 . .
H H9C 0.0127 0.6649 0.7443 0.070 Uiso calc R 1 . .

loop_
_atom_site_aniso_label
_atom_site_aniso_U_11
_atom_site_aniso_U_22
_atom_site_aniso_U_33
_atom_site_aniso_U_12
_atom_site_aniso_U_13
_atom_site_aniso_U_23
C1 0.027(3) 0.019(4) 0.039(4) 0.001(3) 0.009(2) 0.002(3)
C2 0.028(4) 0.028(5) 0.044(7) -0.002(4) 0.000(5) 0.002(5)
C3 0.043(5) 0.023(6) 0.042(8) -0.010(4) -0.015(5) -0.006(5)
C10 0.034(6) 0.023(5) 0.034(7) -0.001(4) 0.008(5) 0.003(5)
Cl1 0.024(2) 0.049(4) 0.148(11) -0.008(2) -0.010(4) 0.028(5)
Cl5 0.097(6) 0.031(3) 0.063(5) 0.004(4) 0.054(5) 0.002(3)
C1B 0.027(3) 0.019(4) 0.039(4) 0.001(3) 0.009(2) 0.002(3)
C2B 0.027(5) 0.032(7) 0.037(8) -0.005(5) 0.001(5) 0.010(6)
C3B 0.044(6) 0.028(7) 0.037(9) -0.008(5) -0.011(6) -0.008(6)
C10B 0.036(8) 0.031(6) 0.033(8) 0.006(6) 0.008(6) 0.001(6)
Cl1B 0.026(3) 0.070(10) 0.120(12) -0.009(5) -0.013(5) 0.060(9)
Cl5B 0.091(9) 0.077(9) 0.078(10) 0.056(7) 0.062(8) 0.031(7)
Cl2 0.0420(9) 0.0262(8) 0.0426(9) 0.0103(7) 0.0038(7) 0.0046(7)
Cl3 0.0581(12) 0.0293(9) 0.0577(12) -0.0116(8) 0.0108(9) 0.0093(8)
Cl4 0.0378(9) 0.0703(13) 0.0475(10) 0.0127(9) 0.0193(8) 0.0182(10)
C4 0.038(3) 0.031(3) 0.033(3) 0.004(3) -0.003(3) -0.003(3)
C5 0.024(3) 0.024(3) 0.030(3) 0.003(2) -0.001(2) 0.002(2)
C6 0.039(3) 0.028(3) 0.025(3) 0.002(3) 0.003(3) 0.001(3)
C7 0.028(3) 0.022(3) 0.030(3) 0.000(2) -0.002(3) 0.000(2)
C8 0.022(3) 0.033(3) 0.034(3) -0.004(3) 0.002(3) 0.008(3)
C9 0.041(4) 0.045(4) 0.055(5) -0.005(3) -0.022(4) 0.013(4)

loop_
_atom_type_symbol
_atom_type_description
_atom_type_scat_dispersion_real
_atom_type_scat_dispersion_imag
_atom_type_scat_source
C C 0.0033 0.0016 'International Tables Vol C Tables 4.2.6.8 and 6.1.1.4'
H H 0.0000 0.0000 'International Tables Vol C Tables 4.2.6.8 and 6.1.1.4'
Cl Cl 0.1484 0.1585 'International Tables Vol C Tables 4.2.6.8 and 6.1.1.4'

loop_
_geom_angle_atom_site_label_1
_geom_angle_atom_site_label_2
_geom_angle_atom_site_label_3
_geom_angle
C10 C1 C2 116.8(15)
C10 C1 C6 110.9(13)
C2 C1 C6 98.5(11)
C10 C1 C7 121.5(14)
C2 C1 C7 104.4(12)
C6 C1 C7 101.3(12)
C1 C2 C3 100.8(11)
C1 C2 Cl1 111.3(11)
C3 C2 Cl1 112.9(12)
C1 C2 H2 110.5
C3 C2 H2 110.5
Cl1 C2 H2 110.5
C4 C3 C2 108.0(11)
C4 C3 H3A 110.1
C2 C3 H3A 110.1
C4 C3 H3B 110.1
C2 C3 H3B 110.1
H3A C3 H3B 108.4
C1 C10 Cl5 112.1(13)
C1 C10 H10A 109.2
Cl5 C10 H10A 109.2
C1 C10 H10B 109.2
Cl5 C10 H10B 109.2
H10A C10 H10B 107.9
C10B C1B C7 109.9(18)
C10B C1B C2B 113.7(18)
C7 C1B C2B 99.7(16)
C10B C1B C6 118.4(18)
C7 C1B C6 103.1(16)
C2B C1B C6 109.9(15)
C3B C2B C1B 107.6(15)
C3B C2B Cl1B 112.8(16)
C1B C2B Cl1B 117.3(15)
C3B C2B H2B 106.1
C1B C2B H2B 106.1
Cl1B C2B H2B 106.1
C4 C3B C2B 96.3(14)
C4 C3B H3B1 112.5
C2B C3B H3B1 112.5
C4 C3B H3B2 112.5
C2B C3B H3B2 112.5
H3B1 C3B H3B2 110.0
C1B C10B Cl5B 108.0(19)
C1B C10B H10C 110.1
Cl5B C10B H10C 110.1
C1B C10B H10D 110.1
Cl5B C10B H10D 110.1
H10C C10B H10D 108.4
C3B C4 C5 114.6(13)
C5 C4 C3 104.6(10)
C3B C4 C7 107.4(12)
C5 C4 C7 101.7(5)
C3 C4 C7 100.2(8)
C3B C4 H4B 110.9
C5 C4 H4B 110.9
C3 C4 H4B 125.7
C7 C4 H4B 110.9
C3B C4 H4A 100.9
C5 C4 H4A 116.2
C3 C4 H4A 115.7
C7 C4 H4A 116.2
C4 C5 C6 103.0(5)
C4 C5 Cl2 113.9(4)
C6 C5 Cl2 111.7(4)
C4 C5 H5 109.3
C6 C5 H5 109.3
Cl2 C5 H5 109.3
C5 C6 C1 105.8(9)
C5 C6 C1B 100.4(12)
C5 C6 H6C 111.7
C1 C6 H6C 113.4
C1B C6 H6C 111.7
C5 C6 H6D 111.7
C1 C6 H6D 104.6
C1B C6 H6D 111.7
H6C C6 H6D 109.5
C5 C6 H6A 110.6
C1 C6 H6A 110.6
C1B C6 H6A 108.5
H6D C6 H6A 113.2
C5 C6 H6B 110.4
C1 C6 H6B 110.7
C1B C6 H6B 117.9
H6C C6 H6B 104.9
H6A C6 H6B 108.7
C9 C7 C8 109.2(5)
C9 C7 C1B 116.0(7)
C8 C7 C1B 116.5(10)
C9 C7 C4 112.8(6)
C8 C7 C4 111.8(5)
C1B C7 C4 89.2(9)
C9 C7 C1 117.3(7)
C8 C7 C1 110.1(8)
C4 C7 C1 95.0(7)
C7 C8 Cl4 112.5(5)
C7 C8 Cl3 112.2(4)
Cl4 C8 Cl3 107.7(3)
C7 C8 H8 108.1
Cl4 C8 H8 108.1
Cl3 C8 H8 108.1
C7 C9 H9A 109.5
C7 C9 H9B 109.5
H9A C9 H9B 109.5
C7 C9 H9C 109.5
H9A C9 H9C 109.5
H9B C9 H9C 109.5

loop_
_geom_bond_atom_site_label_1
_geom_bond_atom_site_label_2
_geom_bond_distance
C1 C10 1.507(13)
C1 C2 1.550(14)
C1 C6 1.553(12)
C1 C7 1.60(3)
C2 C3 1.556(16)
C2 Cl1 1.808(11)
C2 H2 1.0000
C3 C4 1.550(13)
C3 H3A 0.9900
C3 H3B 0.9900
C10 Cl5 1.806(11)
C10 H10A 0.9900
C10 H10B 0.9900
C1B C10B 1.515(15)
C1B C7 1.55(3)
C1B C2B 1.557(15)
C1B C6 1.569(15)
C2B C3B 1.542(18)
C2B Cl1B 1.798(14)
C2B H2B 1.0000
C3B C4 1.519(15)
C3B H3B1 0.9900
C3B H3B2 0.9900
C10B Cl5B 1.811(14)
C10B H10C 0.9900
C10B H10D 0.9900
Cl2 C5 1.807(6)
Cl3 C8 1.796(7)
Cl4 C8 1.760(7)
C4 C5 1.533(9)
C4 C7 1.556(9)
C4 H4B 1.0000
C4 H4A 1.0000
C5 C6 1.549(8)
C5 H5 1.0000
C6 H6C 0.9900
C6 H6D 0.9900
C6 H6A 0.9900
C6 H6B 0.9900
C7 C9 1.519(9)
C7 C8 1.538(8)
C8 H8 1.0000
C9 H9A 0.9800
C9 H9B 0.9800
C9 H9C 0.9800

loop_
_geom_torsion_atom_site_label_1
_geom_torsion_atom_site_label_2
_geom_torsion_atom_site_label_3
_geom_torsion_atom_site_label_4
_geom_torsion
C10 C1 C2 C3 -168.0(16)
C6 C1 C2 C3 73.3(15)
C7 C1 C2 C3 -30.7(13)
C10 C1 C2 Cl1 -48(2)
C6 C1 C2 Cl1 -166.6(12)
C7 C1 C2 Cl1 89.3(11)
C1 C2 C3 C4 -3.0(16)
Cl1 C2 C3 C4 -121.8(13)
C2 C1 C10 Cl5 -44(2)
C6 C1 C10 Cl5 67.4(18)
C7 C1 C10 Cl5 -173.8(11)
C10B C1B C2B C3B -154(2)
C7 C1B C2B C3B -37.6(18)
C6 C1B C2B C3B 70(2)
C10B C1B C2B Cl1B -26(3)
C7 C1B C2B Cl1B 90.8(16)
C6 C1B C2B Cl1B -161.4(17)
C1B C2B C3B C4 0(2)
Cl1B C2B C3B C4 -130.7(17)
C7 C1B C10B Cl5B -179.7(13)
C2B C1B C10B Cl5B -69(3)
C6 C1B C10B Cl5B 62(3)
C2B C3B C4 C5 -73.8(18)
C2B C3B C4 C3 -24(6)
C2B C3B C4 C7 38.4(18)
C2 C3 C4 C3B 157(8)
C2 C3 C4 C5 -68.9(14)
C2 C3 C4 C7 36.2(14)
C3B C4 C5 C6 74.6(13)
C3 C4 C5 C6 63.0(9)
C7 C4 C5 C6 -40.9(6)
C3B C4 C5 Cl2 -46.6(13)
C3 C4 C5 Cl2 -58.2(9)
C7 C4 C5 Cl2 -162.1(4)
C4 C5 C6 C1 8.1(10)
Cl2 C5 C6 C1 130.7(9)
C4 C5 C6 C1B 2.7(13)
Cl2 C5 C6 C1B 125.4(12)
C10 C1 C6 C5 156.8(13)
C2 C1 C6 C5 -80.2(13)
C7 C1 C6 C5 26.4(11)
C10 C1 C6 C1B -159(18)
C2 C1 C6 C1B -36(16)
C7 C1 C6 C1B 71(16)
C10B C1B C6 C5 158(2)
C7 C1B C6 C5 36.6(14)
C2B C1B C6 C5 -69(2)
C10B C1B C6 C1 21(15)
C7 C1B C6 C1 -100(17)
C2B C1B C6 C1 154(18)
C10B C1B C7 C9 59.1(17)
C2B C1B C7 C9 -60.6(12)
C6 C1B C7 C9 -173.8(9)
C10B C1B C7 C8 -71.6(16)
C2B C1B C7 C8 168.6(9)
C6 C1B C7 C8 55.4(15)
C10B C1B C7 C4 174.3(15)
C2B C1B C7 C4 54.5(10)
C6 C1B C7 C4 -58.7(12)
C10B C1B C7 C1 -43(6)
C2B C1B C7 C1 -162(7)
C6 C1B C7 C1 84(6)
C3B C4 C7 C9 57.4(14)
C5 C4 C7 C9 178.1(6)
C3 C4 C7 C9 70.8(11)
C3B C4 C7 C8 -179.0(13)
C5 C4 C7 C8 -58.3(7)
C3 C4 C7 C8 -165.7(10)
C3B C4 C7 C1B -60.6(13)
C5 C4 C7 C1B 60.1(8)
C3 C4 C7 C1B -47.3(11)
C3B C4 C7 C1 -65.0(13)
C5 C4 C7 C1 55.8(7)
C3 C4 C7 C1 -51.6(10)
C10 C1 C7 C9 68.3(15)
C2 C1 C7 C9 -66.4(10)
C6 C1 C7 C9 -168.4(7)
C10 C1 C7 C8 -57.4(14)
C2 C1 C7 C8 167.8(8)
C6 C1 C7 C8 65.9(10)
C10 C1 C7 C1B 150(7)
C2 C1 C7 C1B 15(6)
C6 C1 C7 C1B -87(6)
C10 C1 C7 C4 -172.8(13)
C2 C1 C7 C4 52.4(9)
C6 C1 C7 C4 -49.5(9)
C9 C7 C8 Cl4 68.6(6)
C1B C7 C8 Cl4 -157.5(8)
C4 C7 C8 Cl4 -56.9(6)
C1 C7 C8 Cl4 -161.2(6)
C9 C7 C8 Cl3 -53.0(7)
C1B C7 C8 Cl3 80.9(9)
C4 C7 C8 Cl3 -178.5(4)
C1 C7 C8 Cl3 77.2(7)
